data_2239072
loop_
_publ_author_name
'Kahlenberg, Volker'
'Manninger, Tanja'

_publ_section_title
;
 K~9~Y~3~[Si~12~O~32~]F~2~
;
_journal_coeditor_code WM2792
_journal_issue 2
_journal_name_full 'Acta Crystallographica Section E'
_journal_page_first i11
_journal_paper_doi 10.1107/S1600536814001470
_journal_volume 70
_journal_year 2014
_chemical_formula_structural 'K9 Y3 [Si12 O32] F2'
_chemical_formula_sum 'F2 K9 O32 Si12 Y3'
_chemical_formula_weight 1505.71
_chemical_name_systematic
;
Nonapotassium triyttrium dodecasilicate
difluoride
;
_space_group_IT_number 2
_symmetry_cell_setting triclinic
_symmetry_space_group_name_Hall '-P 1'
_symmetry_space_group_name_H-M 'P -1'
_atom_sites_solution_primary direct
_atom_sites_solution_secondary difmap
_audit_conform_dict_name cif_core.dic
_audit_conform_dict_version 2.4
_audit_creation_method 'WinGX routine CIF_UPDATE'
_cell_angle_alpha 87.846(3)
_cell_angle_beta 89.747(4)
_cell_angle_gamma 80.524(3)
_cell_formula_units_Z 1
_cell_length_a 6.8187(3)
_cell_length_b 11.3345(4)
_cell_length_c 11.3727(5)
_cell_measurement_reflns_used 4373
_cell_measurement_temperature 298(2)
_cell_measurement_theta_max 29.3225
_cell_measurement_theta_min 3.0132
_cell_volume 866.35(6)
_computing_cell_refinement
;
CrysAlis PRO (Oxford Diffraction, 2006)
;
_computing_data_collection
;
CrysAlis PRO (Oxford Diffraction, 2006)
;
_computing_data_reduction
;
CrysAlis PRO (Oxford Diffraction, 2006)
;
_computing_molecular_graphics 'ATOMS for Windows (Dowty, 2011)'
_computing_publication_material 'publCIF (Westrip, 2010) and WinGX (Farrugia, 2012)'
_computing_structure_refinement 'SHELXL97 (Sheldrick, 2008)'
_computing_structure_solution 'SIR2002 (Burla <i>et al.</i>, 2003)'
_diffrn_ambient_temperature 298(2)
_diffrn_detector_area_resol_mean 10.3575
_diffrn_measured_fraction_theta_full 0.896
_diffrn_measured_fraction_theta_max 0.896
_diffrn_measurement_device_type 'Oxford Diffraction Xcalibur'
_diffrn_measurement_method '\w scans'
_diffrn_radiation_monochromator graphite
_diffrn_radiation_type MoK\a
_diffrn_radiation_wavelength 0.71073
_diffrn_reflns_av_R_equivalents 0.066
_diffrn_reflns_limit_h_max 8
_diffrn_reflns_limit_h_min -8
_diffrn_reflns_limit_k_max 13
_diffrn_reflns_limit_k_min -13
_diffrn_reflns_limit_l_max 13
_diffrn_reflns_limit_l_min -13
_diffrn_reflns_number 10508
_diffrn_reflns_theta_full 25.35
_diffrn_reflns_theta_max 25.35
_diffrn_reflns_theta_min 3.27
_exptl_absorpt_coefficient_mu 6.604
_exptl_absorpt_correction_T_max 1
_exptl_absorpt_correction_T_min 0.80053
_exptl_absorpt_correction_type multi-scan
_exptl_absorpt_process_details
;
(CrysAlis Pro; Oxford Diffraction, 2006)
;
_exptl_crystal_colour colourless
_exptl_crystal_density_diffrn 2.886
_exptl_crystal_density_method 'not measured'
_exptl_crystal_description fragment
_exptl_crystal_F_000 730
_exptl_crystal_size_max 0.12
_exptl_crystal_size_mid 0.09
_exptl_crystal_size_min 0.05
_refine_diff_density_max 0.865
_refine_diff_density_min -0.953
_refine_ls_extinction_method none
_refine_ls_goodness_of_fit_ref 1.078
_refine_ls_hydrogen_treatment noref
_refine_ls_matrix_type full
_refine_ls_number_parameters 265
_refine_ls_number_reflns 2842
_refine_ls_number_restraints 0
_refine_ls_restrained_S_all 1.078
_refine_ls_R_factor_all 0.0539
_refine_ls_R_factor_gt 0.0392
_refine_ls_shift/su_max 0
_refine_ls_shift/su_mean 0
_refine_ls_structure_factor_coef Fsqd
_refine_ls_weighting_details 'calc w=1/[\s^2^(Fo^2^)+(0.0515P)^2^+0.2439P] where P=(Fo^2^+2Fc^2^)/3'
_refine_ls_weighting_scheme calc
_refine_ls_wR_factor_gt 0.0957
_refine_ls_wR_factor_ref 0.0993
_reflns_number_gt 2231
_reflns_number_total 2842
_reflns_threshold_expression >2\s(I)
_cod_data_source_file wm2792sup1.cf
_cod_data_source_block I
_cod_database_code 2239072
_cod_database_fobs_code 2239072

loop_
_symmetry_equiv_pos_as_xyz
'x, y, z'
'-x, -y, -z'

loop_
_atom_site_type_symbol
_atom_site_label
_atom_site_fract_x
_atom_site_fract_y
_atom_site_fract_z
_atom_site_U_iso_or_equiv
_atom_site_adp_type
_atom_site_calc_flag
_atom_site_refinement_flags
_atom_site_occupancy
_atom_site_symmetry_multiplicity
K K1 0.2651(3) -0.38667(12) 0.01644(15) 0.0222(4) Uani d . 1 1
K K2 0.1715(2) -0.19454(12) -0.22364(14) 0.0184(4) Uani d . 1 1
K K3 0.1624(3) -0.15506(14) 0.21410(15) 0.0277(4) Uani d . 1 1
K K4 0.5 0 0 0.0334(6) Uani d S 1 2
K K5 0.0227(2) 0.33078(11) 0.51133(13) 0.0161(3) Uani d . 1 1
F F1 0.2472(7) -0.1589(3) -0.0048(4) 0.0256(10) Uani d . 1 1
Y Y1 0 0 0.5 0.0068(2) Uani d S 1 2
Y Y2 0.48856(9) 0.48851(5) 0.33734(5) 0.00691(17) Uani d . 1 1
Si Si1 0.5571(3) 0.23257(13) 0.51056(15) 0.0072(4) Uani d . 1 1
Si Si2 0.3376(3) 0.13524(14) 0.31036(16) 0.0077(4) Uani d . 1 1
Si Si3 0.6564(3) -0.09115(13) 0.30291(15) 0.0071(4) Uani d . 1 1
Si Si4 0.6897(3) -0.30506(13) 0.15893(16) 0.0076(4) Uani d . 1 1
Si Si5 -0.0138(3) -0.51249(14) 0.25833(15) 0.0077(4) Uani d . 1 1
Si Si6 0.2872(3) -0.66727(14) 0.12015(16) 0.0079(4) Uani d . 1 1
O O1 0.5290(7) 0.3756(3) 0.5151(4) 0.0115(10) Uani d . 1 1
O O2 0.4907(6) 0.2083(3) 0.3742(4) 0.0113(10) Uani d . 1 1
O O3 0.3903(6) 0.1857(3) 0.5954(4) 0.0097(9) Uani d . 1 1
O O4 0.7743(6) 0.1627(3) 0.5395(4) 0.0107(10) Uani d . 1 1
O O5 0.1448(7) 0.1240(3) 0.3837(4) 0.0125(10) Uani d . 1 1
O O6 0.2791(7) 0.2030(3) 0.1831(4) 0.0129(10) Uani d . 1 1
O O7 0.4575(7) 0.0054(3) 0.2739(4) 0.0132(10) Uani d . 1 1
O O8 0.6920(7) -0.1638(3) 0.1818(4) 0.0102(10) Uani d . 1 1
O O9 0.8444(7) -0.0336(3) 0.3338(4) 0.0114(10) Uani d . 1 1
O O10 0.9033(7) -0.3743(3) 0.2102(4) 0.0139(10) Uani d . 1 1
O O11 0.6983(7) -0.3156(3) 0.0189(4) 0.0169(11) Uani d . 1 1
O O12 0.5030(7) -0.3527(3) 0.2148(4) 0.0123(10) Uani d . 1 1
O O13 0.1635(7) -0.5084(3) 0.3462(4) 0.0114(10) Uani d . 1 1
O O14 -0.1887(6) -0.5722(3) 0.3149(4) 0.0121(10) Uani d . 1 1
O O15 0.0686(7) -0.5849(3) 0.1393(4) 0.0131(10) Uani d . 1 1
O O16 0.4610(7) -0.6045(3) 0.1658(4) 0.0123(10) Uani d . 1 1

loop_
_atom_site_aniso_label
_atom_site_aniso_U_11
_atom_site_aniso_U_22
_atom_site_aniso_U_33
_atom_site_aniso_U_12
_atom_site_aniso_U_13
_atom_site_aniso_U_23
K1 0.0222(9) 0.0215(8) 0.0233(10) -0.0056(6) 0.0004(7) 0.0030(6)
K2 0.0165(9) 0.0192(7) 0.0197(9) -0.0036(6) 0.0005(7) 0.0013(6)
K3 0.0204(10) 0.0421(10) 0.0197(9) -0.0011(7) 0.0057(8) -0.0068(7)
K4 0.0395(17) 0.0363(13) 0.0280(15) -0.0195(11) -0.0105(12) 0.0117(10)
K5 0.0190(9) 0.0132(7) 0.0158(9) -0.0020(6) 0.0035(7) -0.0012(5)
F1 0.030(3) 0.026(2) 0.022(2) -0.0079(18) 0.004(2) -0.0013(17)
Y1 0.0038(5) 0.0078(4) 0.0086(5) -0.0007(3) 0.0021(4) -0.0001(3)
Y2 0.0032(3) 0.0093(3) 0.0082(3) -0.0010(2) 0.0010(2) 0.0001(2)
Si1 0.0056(10) 0.0072(8) 0.0087(10) -0.0010(6) 0.0009(7) 0.0006(6)
Si2 0.0053(10) 0.0080(8) 0.0099(9) -0.0017(6) 0.0002(7) -0.0003(6)
Si3 0.0038(9) 0.0078(8) 0.0101(10) -0.0015(6) 0.0015(7) -0.0010(6)
Si4 0.0064(10) 0.0076(8) 0.0089(9) -0.0012(6) 0.0010(7) -0.0011(6)
Si5 0.0035(9) 0.0104(8) 0.0087(9) 0.0002(6) 0.0009(7) -0.0005(6)
Si6 0.0072(10) 0.0084(8) 0.0081(10) -0.0014(6) 0.0014(7) -0.0006(6)
O1 0.017(3) 0.006(2) 0.011(3) -0.0005(17) 0.002(2) -0.0002(16)
O2 0.008(3) 0.014(2) 0.014(3) -0.0057(17) -0.001(2) -0.0002(17)
O3 0.009(3) 0.012(2) 0.008(2) -0.0029(17) 0.0027(19) -0.0004(17)
O4 0.005(2) 0.016(2) 0.011(3) -0.0002(17) 0.0034(19) 0.0001(17)
O5 0.010(3) 0.013(2) 0.016(3) -0.0037(17) 0.000(2) -0.0016(17)
O6 0.018(3) 0.012(2) 0.010(3) -0.0063(18) 0.001(2) 0.0035(17)
O7 0.008(3) 0.009(2) 0.021(3) 0.0039(17) -0.001(2) -0.0031(18)
O8 0.015(3) 0.007(2) 0.008(2) -0.0011(17) 0.003(2) 0.0002(16)
O9 0.008(3) 0.016(2) 0.011(3) -0.0053(18) -0.0006(19) 0.0005(17)
O10 0.004(2) 0.012(2) 0.025(3) -0.0003(17) -0.003(2) 0.0032(18)
O11 0.022(3) 0.014(2) 0.015(3) -0.0024(19) 0.004(2) -0.0052(18)
O12 0.009(3) 0.010(2) 0.017(3) -0.0022(17) 0.004(2) 0.0013(17)
O13 0.006(2) 0.017(2) 0.011(3) -0.0028(17) 0.002(2) 0.0005(17)
O14 0.004(2) 0.013(2) 0.019(3) -0.0020(17) -0.001(2) 0.0021(18)
O15 0.007(3) 0.018(2) 0.013(3) 0.0015(18) 0.002(2) -0.0040(18)
O16 0.006(3) 0.017(2) 0.015(3) -0.0054(17) 0.003(2) -0.0045(17)

loop_
_atom_type_symbol
_atom_type_description
_atom_type_scat_dispersion_real
_atom_type_scat_dispersion_imag
_atom_type_scat_source
F F 0.0171 0.0103 'International Tables Vol C Tables 4.2.6.8 and 6.1.1.4'
K K 0.2009 0.2494 'International Tables Vol C Tables 4.2.6.8 and 6.1.1.4'
O O 0.0106 0.006 'International Tables Vol C Tables 4.2.6.8 and 6.1.1.4'
Si Si 0.0817 0.0704 'International Tables Vol C Tables 4.2.6.8 and 6.1.1.4'
Y Y -2.7962 3.5667 'International Tables Vol C Tables 4.2.6.8 and 6.1.1.4'

loop_
_geom_angle_atom_site_label_1
_geom_angle_atom_site_label_2
_geom_angle_atom_site_label_3
_geom_angle_site_symmetry_1
_geom_angle_site_symmetry_3
_geom_angle
O5 Y1 O5 . 2_556 180
O5 Y1 O9 . 2_656 96.02(15)
O5 Y1 O9 2_556 2_656 83.98(15)
O5 Y1 O9 . 1_455 83.98(15)
O5 Y1 O9 2_556 1_455 96.02(15)
O9 Y1 O9 2_656 1_455 180
O5 Y1 O4 . 2_656 94.15(15)
O5 Y1 O4 2_556 2_656 85.85(15)
O9 Y1 O4 2_656 2_656 93.05(15)
O9 Y1 O4 1_455 2_656 86.95(15)
O5 Y1 O4 . 1_455 85.85(15)
O5 Y1 O4 2_556 1_455 94.15(15)
O9 Y1 O4 2_656 1_455 86.95(15)
O9 Y1 O4 1_455 1_455 93.05(15)
O4 Y1 O4 2_656 1_455 180.0000(10)
O14 Y2 O13 1_665 1_565 162.32(14)
O14 Y2 O12 1_665 1_565 90.23(16)
O13 Y2 O12 1_565 1_565 100.81(16)
O14 Y2 O16 1_665 1_565 84.41(16)
O13 Y2 O16 1_565 1_565 83.37(16)
O12 Y2 O16 1_565 1_565 82.65(15)
O14 Y2 O1 1_665 2_666 103.85(16)
O13 Y2 O1 1_565 2_666 90.94(16)
O12 Y2 O1 1_565 2_666 85.09(15)
O16 Y2 O1 1_565 2_666 165.26(15)
O14 Y2 O1 1_665 . 84.94(16)
O13 Y2 O1 1_565 . 90.07(16)
O12 Y2 O1 1_565 . 156.35(15)
O16 Y2 O1 1_565 . 119.73(14)
O1 Y2 O1 2_666 . 73.70(14)
O4 Si1 O1 . . 115.9(2)
O4 Si1 O3 . . 111.7(2)
O1 Si1 O3 . . 108.3(2)
O4 Si1 O2 . . 110.8(2)
O1 Si1 O2 . . 104.0(2)
O3 Si1 O2 . . 105.4(2)
O5 Si2 O2 . . 114.3(2)
O5 Si2 O7 . . 112.2(2)
O2 Si2 O7 . . 109.0(2)
O5 Si2 O6 . . 110.5(3)
O2 Si2 O6 . . 107.2(2)
O7 Si2 O6 . . 102.9(2)
O9 Si3 O3 . 2_656 111.7(2)
O9 Si3 O7 . . 114.3(2)
O3 Si3 O7 2_656 . 109.8(2)
O9 Si3 O8 . . 110.7(2)
O3 Si3 O8 2_656 . 106.9(2)
O7 Si3 O8 . . 102.9(2)
O12 Si4 O11 . . 112.3(3)
O12 Si4 O10 . . 114.1(2)
O11 Si4 O10 . . 106.7(3)
O12 Si4 O8 . . 113.3(2)
O11 Si4 O8 . . 105.2(2)
O10 Si4 O8 . . 104.5(2)
O13 Si5 O14 . . 113.5(2)
O13 Si5 O10 . 1_455 107.8(2)
O14 Si5 O10 . 1_455 110.8(2)
O13 Si5 O15 . . 110.3(2)
O14 Si5 O15 . . 109.2(2)
O10 Si5 O15 1_455 . 104.9(2)
O16 Si6 O11 . 2_645 111.4(3)
O16 Si6 O6 . 1_545 114.0(2)
O11 Si6 O6 2_645 1_545 107.7(2)
O16 Si6 O15 . . 111.7(2)
O11 Si6 O15 2_645 . 104.5(2)
O6 Si6 O15 1_545 . 106.9(2)
Si2 O2 Si1 . . 137.7(3)
Si3 O3 Si1 2_656 . 147.0(3)
Si6 O6 Si2 1_565 . 137.6(3)
Si3 O7 Si2 . . 142.8(3)
Si3 O8 Si4 . . 129.8(3)
Si4 O10 Si5 . 1_655 134.1(3)
Si4 O11 Si6 . 2_645 177.1(3)
Si6 O15 Si5 . . 127.5(3)

loop_
_geom_bond_atom_site_label_1
_geom_bond_atom_site_label_2
_geom_bond_site_symmetry_2
_geom_bond_distance
K1 F1 . 2.567(4)
K1 O16 2_645 2.778(5)
K1 O12 . 2.858(5)
K1 O15 2_545 2.956(5)
K1 O16 . 3.064(5)
K1 O15 . 3.088(5)
K1 O11 . 3.188(5)
K1 O10 1_455 3.289(5)
K1 O11 2_645 3.382(4)
K2 F1 . 2.604(4)
K2 O9 2_655 2.816(4)
K2 O5 2 2.821(5)
K2 O2 2_655 2.851(5)
K2 O14 2_545 2.861(4)
K2 O6 2 3.121(5)
K2 O16 2_645 3.150(5)
K2 O15 2_545 3.317(4)
K3 F1 . 2.554(5)
K3 O9 1_455 2.754(5)
K3 O4 2_656 2.833(5)
K3 O12 . 2.949(5)
K3 O7 . 3.021(4)
K3 O8 1_455 3.248(5)
K3 O10 1_455 3.279(4)
K4 F1 2_655 2.692(4)
K4 F1 . 2.692(4)
K4 O8 2_655 2.893(4)
K4 O8 . 2.893(4)
K4 O7 . 3.129(5)
K4 O7 2_655 3.129(5)
K4 O6 2_655 3.330(4)
K4 O6 . 3.330(4)
K5 O14 1_565 2.756(5)
K5 O4 1_455 2.759(4)
K5 O13 2_556 2.771(4)
K5 O5 . 2.810(4)
K5 O13 1_565 2.842(5)
K5 O3 . 2.907(5)
K5 O10 2_656 3.277(5)
K5 O1 1_455 3.321(5)
Y1 O5 . 2.237(4)
Y1 O5 2_556 2.237(4)
Y1 O9 2_656 2.247(4)
Y1 O9 1_455 2.247(4)
Y1 O4 2_656 2.256(4)
Y1 O4 1_455 2.256(4)
Y2 O14 1_665 2.211(4)
Y2 O13 1_565 2.213(4)
Y2 O12 1_565 2.250(4)
Y2 O16 1_565 2.275(4)
Y2 O1 2_666 2.310(4)
Y2 O1 . 2.345(4)
Si1 O4 . 1.590(5)
Si1 O1 . 1.603(4)
Si1 O3 . 1.631(5)
Si1 O2 . 1.662(5)
Si2 O5 . 1.574(5)
Si2 O2 . 1.625(4)
Si2 O7 . 1.629(4)
Si2 O6 . 1.633(5)
Si3 O9 . 1.578(4)
Si3 O3 2_656 1.613(4)
Si3 O7 . 1.623(4)
Si3 O8 . 1.628(4)
Si4 O12 . 1.584(5)
Si4 O11 . 1.602(5)
Si4 O10 . 1.635(5)
Si4 O8 . 1.635(4)
Si5 O13 . 1.579(5)
Si5 O14 . 1.588(4)
Si5 O10 1_455 1.649(4)
Si5 O15 . 1.657(5)
Si6 O16 . 1.578(4)
Si6 O11 2_645 1.601(5)
Si6 O6 1_545 1.620(4)
Si6 O15 . 1.642(5)
O1 Y2 2_666 2.310(4)
O1 K5 1_655 3.321(5)
O2 K2 2_655 2.851(5)
O3 Si3 2_656 1.613(4)
O4 Y1 1_655 2.256(4)
O4 K5 1_655 2.759(4)
O4 K3 2_656 2.833(5)
O5 K2 2 2.821(5)
O6 Si6 1_565 1.620(4)
O6 K2 2 3.121(5)
O8 K3 1_655 3.248(5)
O9 Y1 1_655 2.247(4)
O9 K3 1_655 2.754(5)
O9 K2 2_655 2.816(4)
O10 Si5 1_655 1.649(4)
O10 K5 2_656 3.277(5)
O10 K3 1_655 3.279(4)
O10 K1 1_655 3.289(5)
O11 Si6 2_645 1.601(5)
O11 K1 2_645 3.382(4)
O12 Y2 1_545 2.250(4)
O13 Y2 1_545 2.213(4)
O13 K5 2_556 2.771(4)
O13 K5 1_545 2.842(5)
O14 Y2 1_445 2.211(4)
O14 K5 1_545 2.756(5)
O14 K2 2_545 2.861(4)
O15 K1 2_545 2.956(5)
O15 K2 2_545 3.317(4)
O16 Y2 1_545 2.275(4)
O16 K1 2_645 2.778(5)
O16 K2 2_645 3.150(5)
